data_7012095
loop_
_publ_author_name
'Gibson, Vernon C.'
'McTavish, Stuart'
'Redshaw, Carl'
'Solan, Gregory A.'
'White, Andrew J. P.'
'Williams, David J.'

_publ_section_title
;
 From monomeric to polymeric manganese complexes bearing
 bis(imino)pyridine and related ligands
;
_journal_issue 2
_journal_name_full 'Dalton Transactions'
_journal_page_first 221
_journal_paper_doi 10.1039/b207384f
_journal_year 2003
_chemical_formula_sum 'C108 H108 Cl10 Mn5 N20'
_chemical_formula_weight 2315.34
_chemical_name_systematic
; 
? 
;
_space_group_IT_number 13
_symmetry_cell_setting monoclinic
_symmetry_space_group_name_Hall '-P 2yc'
_symmetry_space_group_name_H-M 'P 1 2/c 1'
_atom_sites_solution_hydrogens geom
_atom_sites_solution_primary direct
_atom_sites_solution_secondary difmap
_audit_creation_method SHELXL
_cell_angle_alpha 90.00
_cell_angle_beta 94.434(8)
_cell_angle_gamma 90.00
_cell_formula_units_Z 2
_cell_length_a 12.7957(13)
_cell_length_b 17.2978(9)
_cell_length_c 25.1666(14)
_cell_measurement_reflns_used 22
_cell_measurement_temperature 173(2)
_cell_measurement_theta_max 28.01
_cell_measurement_theta_min 10.93
_cell_volume 5553.6(7)
_computing_cell_refinement 'Siemens XSCANS'
_computing_data_collection 'Siemens XSCANS'
_computing_data_reduction 'Siemens SHELXTL'
_computing_molecular_graphics 'Siemens SHELXTL'
_computing_publication_material 'Siemens SHELXTL'
_computing_structure_refinement 'SHELXL-93 (Sheldrick, 1993)'
_computing_structure_solution 'SHELXS-86 (Sheldrick, 1990)'
_diffrn_ambient_temperature 173(2)
_diffrn_measurement_device 'Siemens P4'
_diffrn_measurement_method '\w scans'
_diffrn_radiation_monochromator graphite
_diffrn_radiation_source 'fine-focus sealed tube'
_diffrn_radiation_type CuK\a
_diffrn_radiation_wavelength 1.54178
_diffrn_reflns_av_R_equivalents 0.0391
_diffrn_reflns_av_sigmaI/netI 0.0762
_diffrn_reflns_limit_h_max 14
_diffrn_reflns_limit_h_min 0
_diffrn_reflns_limit_k_max 0
_diffrn_reflns_limit_k_min -19
_diffrn_reflns_limit_l_max 28
_diffrn_reflns_limit_l_min -28
_diffrn_reflns_number 8646
_diffrn_reflns_theta_max 60.00
_diffrn_reflns_theta_min 2.55
_diffrn_standards_interval_count 97
_diffrn_standards_number 3
_exptl_absorpt_coefficient_mu 7.154
_exptl_absorpt_correction_T_max 0.5910
_exptl_absorpt_correction_T_min 0.1220
_exptl_absorpt_correction_type empirical
_exptl_crystal_colour Orange
_exptl_crystal_density_diffrn 1.385
_exptl_crystal_description prisms
_exptl_crystal_F_000 2382
_exptl_crystal_size_max 0.63
_exptl_crystal_size_mid 0.23
_exptl_crystal_size_min 0.12
_refine_diff_density_max 0.516
_refine_diff_density_min -0.724
_refine_diff_density_rms 0.072
_refine_ls_extinction_coef 0.00006(2)
_refine_ls_extinction_expression Fc^*^=kFc[1+0.001xFc^2^\l^3^/sin(2\q)]^-1/4^
_refine_ls_extinction_method SHELXL
_refine_ls_goodness_of_fit_all 1.029
_refine_ls_goodness_of_fit_obs 1.100
_refine_ls_matrix_type full
_refine_ls_number_parameters 674
_refine_ls_number_reflns 7544
_refine_ls_number_restraints 118
_refine_ls_restrained_S_all 1.057
_refine_ls_restrained_S_obs 1.103
_refine_ls_R_factor_all 0.0897
_refine_ls_R_factor_obs 0.0515
_refine_ls_shift/esd_max 0.001
_refine_ls_shift/esd_mean 0.000
_refine_ls_structure_factor_coef Fsqd
_refine_ls_weighting_details 'w=1/[\s^2^(Fo^2^)+(0.0588P)^2^+0.0000P] where P=(Fo^2^+2Fc^2^)/3'
_refine_ls_weighting_scheme calc
_refine_ls_wR_factor_all 0.1260
_refine_ls_wR_factor_obs 0.1081
_reflns_number_observed 5746
_reflns_number_total 8230
_reflns_observed_criterion >2sigma(I)
_cod_data_source_file b207384f.txt
_cod_data_source_block VG9830
_cod_depositor_comments
;
The following automatic conversions were performed:
'_symmetry_cell_setting' value 'Monoclinic' changed to 'monoclinic'
according to '/home/saulius/struct/CIF-dictionaries/cif_core.dic'
dictionary named 'cif_core.dic' version 2.4.1 from
2010-06-29.

'_exptl_absorpt_correction_type' value 'Empirical' changed to
'empirical' according to
'/home/saulius/struct/CIF-dictionaries/cif_core.dic' dictionary named
'cif_core.dic' version 2.4.1 from 2010-06-29.

Automatic conversion script
Id: cif_fix_enum 1527 2010-12-29 10:47:43Z saulius 

The following automatic conversions were performed:

'_refine_ls_weighting_scheme' value 'calc
w=1/[\s^2^(Fo^2^)+(0.0588P)^2^+0.0000P] where P=(Fo^2^+2Fc^2^)/3' was
changed to 'calc'. New tag '_refine_ls_weighting_details' was
created. The value of the new tag was set to
'w=1/[\s^2^(Fo^2^)+(0.0588P)^2^+0.0000P] where P=(Fo^2^+2Fc^2^)/3'.

Automatic conversion script
Id: cif_fix_values 3143 2015-03-26 13:38:13Z robertas 
;
_cod_original_sg_symbol_H-M P2/c
_cod_original_formula_sum 'C108 H108 N20 Cl10 Mn5'
_cod_database_code 7012095

loop_
_symmetry_equiv_pos_as_xyz
'x, y, z'
'-x, y, -z+1/2'
'-x, -y, -z'
'x, -y, z-1/2'

loop_
_atom_site_aniso_label
_atom_site_aniso_U_11
_atom_site_aniso_U_22
_atom_site_aniso_U_33
_atom_site_aniso_U_23
_atom_site_aniso_U_13
_atom_site_aniso_U_12
Mn1 0.0287(4) 0.0207(4) 0.0179(4) -0.0001(3) -0.0025(3) -0.0014(3)
Mn2 0.0185(5) 0.0269(6) 0.0335(6) 0.000 0.0020(4) 0.000
Cl1 0.0197(7) 0.0339(8) 0.0280(8) 0.000 0.0008(6) 0.000
Cl2 0.0272(5) 0.0240(6) 0.0401(6) -0.0021(5) 0.0018(5) -0.0024(4)
Cl3 0.0251(6) 0.0511(8) 0.0535(8) 0.0183(7) 0.0066(5) 0.0116(5)
Cl4 0.0346(6) 0.0356(7) 0.0428(7) -0.0074(6) 0.0099(5) -0.0018(5)
N1 0.018(2) 0.021(2) 0.022(2) -0.002(2) 0.0016(15) 0.0012(14)
C2 0.014(2) 0.022(2) 0.026(2) 0.000(2) -0.001(2) 0.005(2)
C3 0.027(2) 0.026(3) 0.030(3) 0.003(2) 0.005(2) 0.001(2)
C4 0.028(2) 0.024(2) 0.040(3) 0.000(2) 0.001(2) -0.003(2)
C5 0.022(2) 0.028(3) 0.032(3) -0.008(2) -0.001(2) 0.003(2)
C6 0.021(2) 0.023(2) 0.023(2) -0.003(2) -0.003(2) 0.002(2)
C7 0.019(2) 0.031(3) 0.021(2) 0.002(2) 0.002(2) 0.005(2)
N7 0.024(2) 0.028(2) 0.016(2) -0.001(2) 0.001(2) 0.004(2)
C8 0.035(3) 0.037(3) 0.025(3) 0.010(2) 0.003(2) 0.002(2)
C9 0.022(2) 0.035(3) 0.019(2) -0.003(2) 0.001(2) 0.003(2)
N9 0.018(2) 0.027(2) 0.021(2) 0.001(2) 0.001(2) -0.0002(15)
C10 0.051(3) 0.038(3) 0.019(3) -0.010(2) 0.002(2) 0.007(2)
C11 0.027(2) 0.033(3) 0.016(2) -0.001(2) -0.002(2) -0.003(2)
C12 0.030(3) 0.052(3) 0.026(3) -0.006(2) -0.002(2) 0.005(2)
C13 0.028(3) 0.071(4) 0.044(3) -0.012(3) -0.011(2) 0.000(3)
C14 0.035(3) 0.071(4) 0.039(3) -0.014(3) -0.011(3) -0.010(3)
C15 0.039(3) 0.045(3) 0.035(3) -0.012(3) -0.003(2) -0.001(2)
C16 0.029(2) 0.038(3) 0.022(2) -0.001(2) -0.002(2) -0.004(2)
C17 0.033(3) 0.029(3) 0.023(2) -0.002(2) -0.002(2) 0.001(2)
C18 0.027(2) 0.033(3) 0.020(2) 0.002(2) 0.002(2) 0.001(2)
C19 0.027(2) 0.047(3) 0.034(3) 0.006(3) -0.002(2) -0.007(2)
C20 0.044(3) 0.052(4) 0.037(3) 0.010(3) 0.008(3) -0.015(3)
C21 0.058(4) 0.045(3) 0.034(3) 0.015(3) 0.009(3) -0.001(3)
C22 0.041(3) 0.043(3) 0.027(3) 0.003(2) -0.003(2) 0.005(2)
C23 0.030(2) 0.038(3) 0.024(2) 0.001(2) 0.000(2) 0.004(2)
C24 0.028(2) 0.034(3) 0.032(3) -0.001(2) -0.001(2) 0.000(2)
Mn3 0.0223(3) 0.0208(4) 0.0234(4) -0.0016(3) 0.0013(3) 0.0002(3)
Cl5 0.0282(8) 0.0338(8) 0.0186(7) 0.000 -0.0008(6) 0.000
Cl6 0.0362(6) 0.0242(6) 0.0282(6) -0.0008(5) 0.0023(5) 0.0025(5)
N31 0.024(2) 0.025(2) 0.023(2) -0.001(2) 0.000(2) 0.001(2)
C32 0.027(2) 0.030(3) 0.024(3) 0.000(2) -0.001(2) -0.003(2)
C33 0.034(3) 0.023(3) 0.040(3) 0.003(2) -0.003(2) -0.003(2)
C34 0.040(3) 0.021(2) 0.038(3) -0.003(2) -0.007(2) 0.003(2)
C35 0.030(2) 0.030(3) 0.035(3) -0.002(2) 0.000(2) 0.007(2)
C36 0.027(2) 0.024(2) 0.021(2) -0.001(2) 0.001(2) 0.001(2)
C37 0.025(2) 0.029(3) 0.031(3) -0.003(2) 0.002(2) -0.003(2)
N37 0.025(2) 0.026(2) 0.026(2) -0.006(2) -0.002(2) 0.001(2)
C38 0.028(3) 0.031(3) 0.070(4) 0.003(3) 0.003(3) -0.004(2)
C39 0.027(2) 0.034(3) 0.024(2) -0.003(2) 0.000(2) 0.002(2)
N39 0.023(2) 0.026(2) 0.022(2) -0.002(2) 0.006(2) 0.003(2)
C40 0.028(3) 0.035(3) 0.047(3) -0.005(2) 0.003(2) 0.004(2)
C41 0.024(2) 0.027(2) 0.029(3) 0.001(2) 0.001(2) -0.002(2)
C42 0.036(3) 0.034(3) 0.043(3) -0.010(3) -0.008(2) -0.003(2)
C43 0.041(3) 0.049(3) 0.045(3) -0.013(3) -0.015(3) -0.005(3)
C44 0.030(3) 0.051(3) 0.048(3) -0.004(3) -0.012(3) 0.006(2)
C45 0.030(3) 0.039(3) 0.036(3) -0.001(2) -0.001(2) 0.005(2)
C46 0.023(2) 0.031(3) 0.030(3) -0.001(2) 0.003(2) -0.002(2)
C47 0.021(2) 0.027(2) 0.031(3) -0.002(2) -0.001(2) 0.002(2)
C48 0.020(2) 0.030(3) 0.030(3) -0.001(2) 0.007(2) 0.001(2)
C49 0.026(2) 0.045(3) 0.028(3) 0.006(2) 0.000(2) -0.003(2)
C50 0.032(3) 0.047(3) 0.034(3) 0.015(2) 0.009(2) -0.003(2)
C51 0.025(2) 0.038(3) 0.044(3) 0.011(2) 0.013(2) -0.006(2)
C52 0.021(2) 0.040(3) 0.036(3) -0.002(2) 0.001(2) -0.002(2)
C53 0.025(2) 0.032(3) 0.028(3) 0.005(2) 0.004(2) 0.000(2)
C54 0.032(2) 0.030(3) 0.024(3) -0.002(2) -0.001(2) 0.002(2)
N60 0.055(3) 0.040(3) 0.034(3) -0.010(2) 0.001(2) 0.003(2)
C61 0.041(3) 0.042(3) 0.029(3) 0.001(3) -0.004(2) 0.000(2)
C62 0.069(4) 0.050(4) 0.044(4) -0.022(3) 0.003(3) 0.008(3)
N63 0.086(5) 0.065(4) 0.077(5) 0.026(4) 0.011(4) -0.003(4)
C64 0.086(6) 0.054(4) 0.051(4) 0.009(3) 0.025(4) -0.005(4)
C65 0.089(7) 0.110(8) 0.086(7) 0.004(6) -0.002(5) -0.019(6)
N66 0.203(12) 0.111(8) 0.160(10) 0.080(8) -0.067(9) -0.072(8)
C67 0.070(5) 0.071(5) 0.055(4) 0.010(4) -0.011(4) -0.013(4)
C68 0.084(5) 0.075(5) 0.057(5) 0.002(4) -0.011(4) -0.014(4)
N69 0.049(5) 0.057(6) 0.063(6) 0.004(5) 0.005(5) 0.000(5)
C70 0.037(4) 0.060(5) 0.054(5) 0.010(5) 0.006(4) 0.004(4)
C71 0.055(3) 0.056(3) 0.055(3) -0.0003(10) 0.0040(11) 0.0004(10)
N72 0.092(3) 0.092(3) 0.092(3) -0.0002(10) 0.0073(10) 0.0000(10)
C73 0.083(3) 0.083(3) 0.083(3) 0.0000(10) 0.0066(10) 0.0001(10)
C74 0.070(4) 0.071(4) 0.071(4) 0.0000(10) 0.0054(11) 0.0004(10)

loop_
_atom_site_label
_atom_site_type_symbol
_atom_site_fract_x
_atom_site_fract_y
_atom_site_fract_z
_atom_site_U_iso_or_equiv
_atom_site_thermal_displace_type
_atom_site_occupancy
_atom_site_calc_flag
_atom_site_refinement_flags
_atom_site_disorder_group
Mn1 Mn 0.19622(6) 0.47129(4) 0.74060(3) 0.0227(2) Uani 1 d . .
Mn2 Mn 0.5000 0.32636(6) 0.7500 0.0263(3) Uani 1 d S .
Cl1 Cl 0.0000 0.50156(10) 0.7500 0.0272(3) Uani 1 d S .
Cl2 Cl 0.25510(9) 0.59955(6) 0.75004(5) 0.0305(3) Uani 1 d . .
Cl3 Cl 0.37820(9) 0.41488(8) 0.70735(6) 0.0431(3) Uani 1 d . .
Cl4 Cl 0.57132(10) 0.24348(7) 0.68814(5) 0.0373(3) Uani 1 d . .
N1 N 0.1565(3) 0.3495(2) 0.73494(15) 0.0202(8) Uani 1 d . .
C2 C 0.1642(3) 0.3049(3) 0.7786(2) 0.0210(10) Uani 1 d . .
C3 C 0.1442(4) 0.2263(3) 0.7762(2) 0.0275(11) Uani 1 d . .
H3A H 0.1498(4) 0.1954(3) 0.8075(2) 0.033 Uiso 1 calc R .
C4 C 0.1158(4) 0.1938(3) 0.7268(2) 0.0310(11) Uani 1 d . .
H4A H 0.1003(4) 0.1401(3) 0.7240(2) 0.037 Uiso 1 calc R .
C5 C 0.1100(4) 0.2393(3) 0.6816(2) 0.0279(11) Uani 1 d . .
H5A H 0.0912(4) 0.2174(3) 0.6476(2) 0.033 Uiso 1 calc R .
C6 C 0.1320(3) 0.3176(3) 0.6868(2) 0.0230(10) Uani 1 d . .
C7 C 0.2034(3) 0.3460(3) 0.8287(2) 0.0236(10) Uani 1 d . .
N7 N 0.2302(3) 0.4174(2) 0.82347(15) 0.0231(8) Uani 1 d . .
C8 C 0.2108(4) 0.3011(3) 0.8800(2) 0.0326(12) Uani 1 d . .
H8A H 0.2676(4) 0.2631(3) 0.8796(2) 0.049 Uiso 1 d R .
H8B H 0.1443(4) 0.2742(3) 0.8837(2) 0.049 Uiso 1 d R .
H8C H 0.2249(4) 0.3365(3) 0.9101(2) 0.049 Uiso 1 d R .
C9 C 0.1298(3) 0.3739(3) 0.6418(2) 0.0257(10) Uani 1 d . .
N9 N 0.1440(3) 0.4443(2) 0.65329(15) 0.0220(8) Uani 1 d . .
C10 C 0.1142(4) 0.3410(3) 0.5865(2) 0.0361(13) Uani 1 d . .
H10A H 0.0441(4) 0.3182(3) 0.5810(2) 0.054 Uiso 1 d R .
H10B H 0.1671(4) 0.3012(3) 0.5817(2) 0.054 Uiso 1 d R .
H10C H 0.1213(4) 0.3826(3) 0.5606(2) 0.054 Uiso 1 d R .
C11 C 0.2877(4) 0.4562(3) 0.8672(2) 0.0252(10) Uani 1 d . .
C12 C 0.3917(4) 0.4345(3) 0.8790(2) 0.0365(13) Uani 1 d . .
H12A H 0.4197(4) 0.3923(3) 0.8606(2) 0.044 Uiso 1 calc R .
C13 C 0.4541(4) 0.4736(4) 0.9169(2) 0.048(2) Uani 1 d . .
H13A H 0.5252(4) 0.4589(4) 0.9246(2) 0.058 Uiso 1 calc R .
C14 C 0.4125(4) 0.5341(4) 0.9437(2) 0.049(2) Uani 1 d . .
H14A H 0.4548(4) 0.5604(4) 0.9705(2) 0.059 Uiso 1 calc R .
C15 C 0.3105(4) 0.5569(3) 0.9321(2) 0.0401(13) Uani 1 d . .
H15A H 0.2834(4) 0.5992(3) 0.9508(2) 0.048 Uiso 1 calc R .
C16 C 0.2453(4) 0.5184(3) 0.8927(2) 0.0301(11) Uani 1 d . .
C17 C 0.1335(4) 0.5433(3) 0.8827(2) 0.0285(11) Uani 1 d . .
H17A H 0.1152(4) 0.5454(3) 0.8438(2) 0.034 Uiso 1 calc R .
H17B H 0.1256(4) 0.5961(3) 0.8971(2) 0.034 Uiso 1 calc R .
C18 C 0.1419(4) 0.5025(3) 0.6133(2) 0.0267(10) Uani 1 d . .
C19 C 0.2355(4) 0.5401(3) 0.6052(2) 0.0365(12) Uani 1 d . .
H19A H 0.2980(4) 0.5251(3) 0.6255(2) 0.044 Uiso 1 calc R .
C20 C 0.2389(5) 0.5986(4) 0.5685(2) 0.0441(14) Uani 1 d . .
H20A H 0.3037(5) 0.6229(4) 0.5627(2) 0.053 Uiso 1 calc R .
C21 C 0.1469(5) 0.6223(4) 0.5399(2) 0.0452(14) Uani 1 d . .
H21A H 0.1480(5) 0.6630(4) 0.5146(2) 0.054 Uiso 1 calc R .
C22 C 0.0546(4) 0.5858(3) 0.5488(2) 0.0374(13) Uani 1 d . .
H22A H -0.0079(4) 0.6025(3) 0.5293(2) 0.045 Uiso 1 calc R .
C23 C 0.0481(4) 0.5256(3) 0.5849(2) 0.0306(11) Uani 1 d . .
C24 C -0.0574(4) 0.4890(3) 0.5919(2) 0.0316(11) Uani 1 d . .
H24A H -0.0468(4) 0.4423(3) 0.6145(2) 0.038 Uiso 1 calc R .
H24B H -0.0891(4) 0.4723(3) 0.5567(2) 0.038 Uiso 1 calc R .
Mn3 Mn 0.02896(5) 0.03003(4) 0.34914(3) 0.0222(2) Uani 1 d . .
Cl5 Cl 0.0000 0.00428(10) 0.2500 0.0270(3) Uani 1 d S .
Cl6 Cl 0.06481(9) -0.09743(6) 0.37899(5) 0.0295(3) Uani 1 d . .
N31 N -0.0020(3) 0.1538(2) 0.3350(2) 0.0240(9) Uani 1 d . .
C32 C 0.0777(4) 0.2016(3) 0.3267(2) 0.0270(11) Uani 1 d . .
C33 C 0.0611(4) 0.2794(3) 0.3164(2) 0.0328(12) Uani 1 d . .
H33A H 0.1176(4) 0.3122(3) 0.3089(2) 0.039 Uiso 1 calc R .
C34 C -0.0402(4) 0.3085(3) 0.3172(2) 0.0336(12) Uani 1 d . .
H34A H -0.0534(4) 0.3619(3) 0.3113(2) 0.040 Uiso 1 calc R .
C35 C -0.1210(4) 0.2594(3) 0.3268(2) 0.0315(11) Uani 1 d . .
H35A H -0.1904(4) 0.2785(3) 0.3278(2) 0.038 Uiso 1 calc R .
C36 C -0.0996(4) 0.1809(3) 0.3350(2) 0.0240(10) Uani 1 d . .
C37 C 0.1843(4) 0.1656(3) 0.3329(2) 0.0284(11) Uani 1 d . .
N37 N 0.1890(3) 0.0944(2) 0.3468(2) 0.0255(9) Uani 1 d . .
C38 C 0.2756(4) 0.2160(3) 0.3238(3) 0.0432(15) Uani 1 d . .
H38A H 0.2884(4) 0.2508(3) 0.3543(3) 0.065 Uiso 1 d R .
H38B H 0.2609(4) 0.2465(3) 0.2913(3) 0.065 Uiso 1 d R .
H38C H 0.3377(4) 0.1838(3) 0.3202(3) 0.065 Uiso 1 d R .
C39 C -0.1814(4) 0.1215(3) 0.3436(2) 0.0283(11) Uani 1 d . .
N39 N -0.1484(3) 0.0517(2) 0.3480(2) 0.0232(8) Uani 1 d . .
C40 C -0.2930(4) 0.1472(3) 0.3466(2) 0.0363(13) Uani 1 d . .
H40A H -0.3196(4) 0.1676(3) 0.3118(2) 0.054 Uiso 1 d R .
H40B H -0.2965(4) 0.1876(3) 0.3737(2) 0.054 Uiso 1 d R .
H40C H -0.3359(4) 0.1030(3) 0.3560(2) 0.054 Uiso 1 d R .
C41 C 0.2889(4) 0.0619(3) 0.3649(2) 0.0267(10) Uani 1 d . .
C42 C 0.3418(4) 0.0951(3) 0.4101(2) 0.0384(13) Uani 1 d . .
H42A H 0.3120(4) 0.1379(3) 0.4271(2) 0.046 Uiso 1 calc R .
C43 C 0.4381(5) 0.0655(4) 0.4302(2) 0.046(2) Uani 1 d . .
H43A H 0.4753(5) 0.0894(4) 0.4599(2) 0.055 Uiso 1 calc R .
C44 C 0.4791(4) 0.0014(4) 0.4067(2) 0.0436(14) Uani 1 d . .
H44A H 0.5442(4) -0.0198(4) 0.4206(2) 0.052 Uiso 1 calc R .
C45 C 0.4248(4) -0.0320(3) 0.3629(2) 0.0349(12) Uani 1 d . .
H45A H 0.4536(4) -0.0762(3) 0.3471(2) 0.042 Uiso 1 calc R .
C46 C 0.3298(4) -0.0031(3) 0.3412(2) 0.0277(11) Uani 1 d . .
C47 C 0.2797(3) -0.0393(3) 0.2910(2) 0.0266(10) Uani 1 d . .
H47A H 0.2027(3) -0.0406(3) 0.2928(2) 0.032 Uiso 1 calc R .
H47B H 0.3047(3) -0.0931(3) 0.2882(2) 0.032 Uiso 1 calc R .
C48 C -0.2170(3) -0.0127(3) 0.3526(2) 0.0266(10) Uani 1 d . .
C49 C -0.2035(4) -0.0547(3) 0.4001(2) 0.0330(12) Uani 1 d . .
H49A H -0.1542(4) -0.0380(3) 0.4279(2) 0.040 Uiso 1 calc R .
C50 C -0.2623(4) -0.1205(3) 0.4063(2) 0.0373(13) Uani 1 d . .
H50A H -0.2557(4) -0.1480(3) 0.4390(2) 0.045 Uiso 1 calc R .
C51 C -0.3307(4) -0.1465(3) 0.3650(2) 0.0354(12) Uani 1 d . .
H51A H -0.3696(4) -0.1927(3) 0.3690(2) 0.042 Uiso 1 calc R .
C52 C -0.3423(4) -0.1052(3) 0.3178(2) 0.0323(12) Uani 1 d . .
H52A H -0.3891(4) -0.1239(3) 0.2896(2) 0.039 Uiso 1 calc R .
C53 C -0.2873(4) -0.0370(3) 0.3104(2) 0.0280(10) Uani 1 d . .
C54 C -0.3061(4) 0.0064(3) 0.2587(2) 0.0288(11) Uani 1 d . .
H54A H -0.2635(4) 0.0543(3) 0.2609(2) 0.035 Uiso 1 calc R .
H54B H -0.3807(4) 0.0219(3) 0.2544(2) 0.035 Uiso 1 calc R .
N60 N 0.0364(4) 0.0754(3) 0.4390(2) 0.0434(12) Uani 1 d . .
C61 C 0.0372(4) 0.1257(3) 0.4673(2) 0.0380(13) Uani 1 d . .
C62 C 0.0387(5) 0.1913(4) 0.5027(3) 0.054(2) Uani 1 d . .
H62A H 0.0300(5) 0.1734(4) 0.5390(3) 0.081 Uiso 1 d R .
H62B H -0.0185(5) 0.2267(4) 0.4913(3) 0.081 Uiso 1 d R .
H62C H 0.1059(5) 0.2183(4) 0.5018(3) 0.081 Uiso 1 d R .
N63 N 0.3144(6) 0.2631(4) 0.5013(3) 0.076(2) Uani 1 d . .
C64 C 0.4020(7) 0.2628(4) 0.5163(3) 0.062(2) Uani 1 d . .
C65 C 0.5089(7) 0.2603(6) 0.5351(4) 0.096(3) Uani 1 d . .
H65A H 0.5181(7) 0.2893(6) 0.5686(4) 0.143 Uiso 1 d R .
H65B H 0.5526(7) 0.2834(6) 0.5090(4) 0.143 Uiso 1 d R .
H65C H 0.5298(7) 0.2064(6) 0.5414(4) 0.143 Uiso 1 d R .
N66 N 0.2291(10) -0.1972(6) 0.5169(5) 0.162(6) Uani 1 d . .
C67 C 0.2444(6) -0.1394(5) 0.5012(3) 0.066(2) Uani 1 d . .
C68 C 0.2624(7) -0.0638(5) 0.4818(3) 0.073(2) Uani 1 d . .
H68A H 0.2799(7) -0.0659(5) 0.4446(3) 0.109 Uiso 1 d R .
H68B H 0.3205(7) -0.0401(5) 0.5037(3) 0.109 Uiso 1 d R .
H68C H 0.1988(7) -0.0328(5) 0.4843(3) 0.109 Uiso 1 d R .
N69 N 0.5222(9) 0.7253(7) 0.9005(5) 0.056(3) Uani 0.50 d PDU 1
C70 C 0.5168(9) 0.6816(8) 0.8682(5) 0.050(2) Uani 0.50 d PDU 1
C71 C 0.5060(15) 0.6140(9) 0.8210(6) 0.055(3) Uani 0.50 d PDU 1
H71A H 0.4678(15) 0.5671(9) 0.8297(6) 0.083 Uiso 0.50 d PR 1
H71B H 0.5788(15) 0.6008(9) 0.8156(6) 0.083 Uiso 0.50 d PR 1
H71C H 0.4728(15) 0.6372(9) 0.7885(6) 0.083 Uiso 0.50 d PR 1
N72 N 0.5128(13) 0.7625(9) 0.7757(6) 0.092(3) Uani 0.50 d PDU 2
C73 C 0.5135(15) 0.7044(9) 0.7965(7) 0.083(3) Uani 0.50 d PDU 2
C74 C 0.5075(17) 0.6329(10) 0.8300(8) 0.070(4) Uani 0.50 d PDU 2
H74A H 0.5095(17) 0.6393(10) 0.8688(8) 0.106 Uiso 0.50 d PR 2
H74B H 0.5610(17) 0.5955(10) 0.8212(8) 0.106 Uiso 0.50 d PR 2
H74C H 0.4382(17) 0.6141(10) 0.8166(8) 0.106 Uiso 0.50 d PR 2

loop_
_atom_type_symbol
_atom_type_description
_atom_type_scat_dispersion_real
_atom_type_scat_dispersion_imag
_atom_type_scat_source
C C 0.0181 0.0091 'International Tables Vol C Tables 4.2.6.8 and 6.1.1.4'
H H 0.0000 0.0000 'International Tables Vol C Tables 4.2.6.8 and 6.1.1.4'
N N 0.0311 0.0180 'International Tables Vol C Tables 4.2.6.8 and 6.1.1.4'
Cl Cl 0.3639 0.7018 'International Tables Vol C Tables 4.2.6.8 and 6.1.1.4'
Mn Mn -0.5299 2.8052 'International Tables Vol C Tables 4.2.6.8 and 6.1.1.4'

loop_
_geom_angle_atom_site_label_1
_geom_angle_atom_site_label_2
_geom_angle_atom_site_label_3
_geom_angle
_geom_angle_site_symmetry_1
_geom_angle_site_symmetry_3
_geom_angle_publ_flag
N1 Mn1 N9 71.96(14) . . ?
N1 Mn1 N7 72.06(14) . . ?
N9 Mn1 N7 143.92(14) . . ?
N1 Mn1 Cl2 174.58(10) . . ?
N9 Mn1 Cl2 110.87(11) . . ?
N7 Mn1 Cl2 104.78(10) . . ?
N1 Mn1 Cl1 88.76(10) . . ?
N9 Mn1 Cl1 85.19(10) . . ?
N7 Mn1 Cl1 96.65(10) . . ?
Cl2 Mn1 Cl1 96.04(5) . . ?
N1 Mn1 Cl3 80.39(11) . . ?
N9 Mn1 Cl3 79.93(10) . . ?
N7 Mn1 Cl3 91.56(10) . . ?
Cl2 Mn1 Cl3 95.43(5) . . ?
Cl1 Mn1 Cl3 163.70(5) . . ?
Cl4 Mn2 Cl4 104.89(8) . 2_656 ?
Cl4 Mn2 Cl3 114.61(5) . 2_656 ?
Cl4 Mn2 Cl3 111.57(5) 2_656 2_656 ?
Cl4 Mn2 Cl3 111.57(5) . . ?
Cl4 Mn2 Cl3 114.61(5) 2_656 . ?
Cl3 Mn2 Cl3 99.94(8) 2_656 . ?
Mn1 Cl1 Mn1 156.71(8) 2_556 . ?
Mn2 Cl3 Mn1 129.74(6) . . ?
C2 N1 C6 119.8(4) . . ?
C2 N1 Mn1 120.3(3) . . ?
C6 N1 Mn1 119.7(3) . . ?
N1 C2 C3 121.9(4) . . ?
N1 C2 C7 114.5(4) . . ?
C3 C2 C7 123.4(4) . . ?
C2 C3 C4 118.2(5) . . ?
C5 C4 C3 120.0(5) . . ?
C4 C5 C6 118.8(5) . . ?
N1 C6 C5 121.2(4) . . ?
N1 C6 C9 113.8(4) . . ?
C5 C6 C9 125.0(4) . . ?
N7 C7 C2 116.2(4) . . ?
N7 C7 C8 125.7(4) . . ?
C2 C7 C8 118.1(4) . . ?
C7 N7 C11 119.4(4) . . ?
C7 N7 Mn1 116.7(3) . . ?
C11 N7 Mn1 123.6(3) . . ?
N9 C9 C6 117.5(4) . . ?
N9 C9 C10 125.8(5) . . ?
C6 C9 C10 116.7(4) . . ?
C9 N9 C18 121.7(4) . . ?
C9 N9 Mn1 116.2(3) . . ?
C18 N9 Mn1 121.5(3) . . ?
C16 C11 C12 120.9(4) . . ?
C16 C11 N7 121.4(4) . . ?
C12 C11 N7 117.3(4) . . ?
C13 C12 C11 120.6(5) . . ?
C14 C13 C12 119.2(5) . . ?
C13 C14 C15 120.9(5) . . ?
C14 C15 C16 120.8(6) . . ?
C11 C16 C15 117.5(5) . . ?
C11 C16 C17 123.3(4) . . ?
C15 C16 C17 119.1(5) . . ?
C16 C17 C24 112.6(4) . 2_556 ?
C19 C18 C23 120.2(5) . . ?
C19 C18 N9 117.7(4) . . ?
C23 C18 N9 122.0(4) . . ?
C20 C19 C18 121.0(5) . . ?
C19 C20 C21 119.6(5) . . ?
C22 C21 C20 118.9(5) . . ?
C21 C22 C23 123.2(5) . . ?
C22 C23 C18 117.0(5) . . ?
C22 C23 C24 119.3(4) . . ?
C18 C23 C24 123.7(5) . . ?
C23 C24 C17 113.2(4) . 2_556 ?
N31 Mn3 N39 71.00(14) . . ?
N31 Mn3 N37 71.27(14) . . ?
N39 Mn3 N37 142.06(14) . . ?
N31 Mn3 Cl6 170.79(11) . . ?
N39 Mn3 Cl6 108.87(11) . . ?
N37 Mn3 Cl6 107.70(10) . . ?
N31 Mn3 N60 80.1(2) . . ?
N39 Mn3 N60 85.7(2) . . ?
N37 Mn3 N60 84.1(2) . . ?
Cl6 Mn3 N60 90.74(12) . . ?
N31 Mn3 Cl5 90.05(11) . . ?
N39 Mn3 Cl5 86.97(10) . . ?
N37 Mn3 Cl5 96.92(10) . . ?
Cl6 Mn3 Cl5 99.15(5) . . ?
N60 Mn3 Cl5 169.20(12) . . ?
Mn3 Cl5 Mn3 159.75(8) 2 . ?
C36 N31 C32 120.4(4) . . ?
C36 N31 Mn3 119.9(3) . . ?
C32 N31 Mn3 119.7(3) . . ?
N31 C32 C33 121.5(5) . . ?
N31 C32 C37 115.1(4) . . ?
C33 C32 C37 123.3(5) . . ?
C32 C33 C34 118.5(5) . . ?
C35 C34 C33 119.6(5) . . ?
C34 C35 C36 119.0(5) . . ?
N31 C36 C35 120.9(5) . . ?
N31 C36 C39 115.1(4) . . ?
C35 C36 C39 124.0(4) . . ?
N37 C37 C38 125.7(5) . . ?
N37 C37 C32 116.9(4) . . ?
C38 C37 C32 117.4(4) . . ?
C37 N37 C41 119.0(4) . . ?
C37 N37 Mn3 116.3(3) . . ?
C41 N37 Mn3 124.4(3) . . ?
N39 C39 C36 115.5(4) . . ?
N39 C39 C40 125.6(5) . . ?
C36 C39 C40 118.8(4) . . ?
C39 N39 C48 122.8(4) . . ?
C39 N39 Mn3 118.3(3) . . ?
C48 N39 Mn3 119.0(3) . . ?
C46 C41 C42 120.2(4) . . ?
C46 C41 N37 122.3(4) . . ?
C42 C41 N37 117.4(5) . . ?
C43 C42 C41 120.2(5) . . ?
C44 C43 C42 119.7(5) . . ?
C43 C44 C45 119.5(5) . . ?
C44 C45 C46 122.3(5) . . ?
C45 C46 C41 118.0(4) . . ?
C45 C46 C47 118.9(5) . . ?
C41 C46 C47 122.9(4) . . ?
C46 C47 C54 111.3(4) . 2 ?
C49 C48 C53 121.5(5) . . ?
C49 C48 N39 116.0(4) . . ?
C53 C48 N39 122.3(4) . . ?
C50 C49 C48 119.4(5) . . ?
C49 C50 C51 120.3(5) . . ?
C50 C51 C52 119.7(5) . . ?
C51 C52 C53 122.0(5) . . ?
C52 C53 C48 117.0(4) . . ?
C52 C53 C54 119.3(4) . . ?
C48 C53 C54 123.8(5) . . ?
C53 C54 C47 114.6(4) . 2 ?
C61 N60 Mn3 148.4(5) . . ?
N60 C61 C62 178.8(7) . . ?
N63 C64 C65 178.4(9) . . ?
N66 C67 C68 178.6(13) . . ?
N69 C70 C71 177.9(15) . . ?
C73 N72 N72 116.6(13) . 2_656 ?
N72 C73 C74 172.2(22) . . ?

loop_
_geom_bond_atom_site_label_1
_geom_bond_atom_site_label_2
_geom_bond_distance
_geom_bond_site_symmetry_2
_geom_bond_publ_flag
Mn1 N1 2.168(4) . ?
Mn1 N9 2.295(4) . ?
Mn1 N7 2.295(4) . ?
Mn1 Cl2 2.3491(13) . ?
Mn1 Cl1 2.5935(9) . ?
Mn1 Cl3 2.716(2) . ?
Mn2 Cl4 2.3519(15) . ?
Mn2 Cl4 2.3519(15) 2_656 ?
Mn2 Cl3 2.3806(14) 2_656 ?
Mn2 Cl3 2.3806(14) . ?
Cl1 Mn1 2.5935(9) 2_556 ?
N1 C2 1.340(6) . ?
N1 C6 1.346(6) . ?
C2 C3 1.385(7) . ?
C2 C7 1.501(6) . ?
C3 C4 1.387(7) . ?
C4 C5 1.379(7) . ?
C5 C6 1.388(7) . ?
C6 C9 1.494(7) . ?
C7 N7 1.291(6) . ?
C7 C8 1.503(6) . ?
N7 C11 1.442(6) . ?
C9 N9 1.262(6) . ?
C9 C10 1.502(6) . ?
N9 C18 1.422(6) . ?
C11 C16 1.384(7) . ?
C11 C12 1.392(7) . ?
C12 C13 1.375(7) . ?
C13 C14 1.373(9) . ?
C14 C15 1.374(8) . ?
C15 C16 1.412(7) . ?
C16 C17 1.498(7) . ?
C17 C24 1.528(7) 2_556 ?
C18 C19 1.392(7) . ?
C18 C23 1.407(6) . ?
C19 C20 1.374(8) . ?
C20 C21 1.394(8) . ?
C21 C22 1.373(8) . ?
C22 C23 1.388(8) . ?
C23 C24 1.513(7) . ?
C24 C17 1.528(7) 2_556 ?
Mn3 N31 2.201(4) . ?
Mn3 N39 2.298(4) . ?
Mn3 N37 2.336(4) . ?
Mn3 Cl6 2.3627(13) . ?
Mn3 N60 2.388(5) . ?
Mn3 Cl5 2.5333(8) . ?
Cl5 Mn3 2.5333(8) 2 ?
N31 C36 1.334(6) . ?
N31 C32 1.341(6) . ?
C32 C33 1.383(7) . ?
C32 C37 1.497(7) . ?
C33 C34 1.392(7) . ?
C34 C35 1.373(8) . ?
C35 C36 1.397(7) . ?
C36 C39 1.495(7) . ?
C37 N37 1.280(6) . ?
C37 C38 1.489(7) . ?
N37 C41 1.438(6) . ?
C39 N39 1.280(6) . ?
C39 C40 1.504(7) . ?
N39 C48 1.429(6) . ?
C41 C46 1.394(7) . ?
C41 C42 1.401(7) . ?
C42 C43 1.392(8) . ?
C43 C44 1.380(8) . ?
C44 C45 1.384(7) . ?
C45 C46 1.386(7) . ?
C46 C47 1.508(6) . ?
C47 C54 1.540(7) 2 ?
C48 C49 1.398(7) . ?
C48 C53 1.402(6) . ?
C49 C50 1.380(8) . ?
C50 C51 1.381(8) . ?
C51 C52 1.385(7) . ?
C52 C53 1.393(7) . ?
C53 C54 1.505(7) . ?
C54 C47 1.540(7) 2 ?
N60 C61 1.124(7) . ?
C61 C62 1.442(8) . ?
N63 C64 1.155(10) . ?
C64 C65 1.413(12) . ?
N66 C67 1.098(11) . ?
C67 C68 1.421(11) . ?
N69 C70 1.107(13) . ?
C70 C71 1.664(15) . ?
N72 C73 1.132(15) . ?
N72 N72 1.31(3) 2_656 ?
C73 C74 1.50(2) . ?
